data_4500474
loop_
_publ_author_name
'Dikundwar, Amol G.'
'Dutta, Gitish K.'
'Guru Row, Tayur N.'
'Patil, Satish'

_publ_section_title
;
 Polymorphism in Opto-Electronic Materials with a Benzothiazole-fluorene
 Core: A Consequence of High Conformational Flexibility of \p-Conjugated
 Backbone and Alkyl Side Chains
;
_journal_issue 5
_journal_name_full 'Crystal Growth &amp; Design'
_journal_page_first 1615
_journal_paper_doi 10.1021/cg101579f
_journal_volume 11
_journal_year 2011
_chemical_compound_source 'see text'
_chemical_formula_moiety 'C55 H56 N2 S2'
_chemical_formula_sum 'C55 H56 N2 S2'
_chemical_formula_weight 809.16
_chemical_name_systematic
;
2,2'-((octyl-9H-fluorene-2,7-diyl)bis(4,1 phenylene))bisbenzo[d]thiazole
;
_space_group_IT_number 2
_symmetry_cell_setting triclinic
_symmetry_Int_Tables_number 2
_symmetry_space_group_name_Hall '-P 1'
_symmetry_space_group_name_H-M 'P -1'
_atom_sites_solution_hydrogens geom
_atom_sites_solution_primary direct
_atom_sites_solution_secondary difmap
_cell_angle_alpha 88.728(3)
_cell_angle_beta 66.285(4)
_cell_angle_gamma 80.992(4)
_cell_formula_units_Z 4
_cell_length_a 16.2922(8)
_cell_length_b 17.2859(8)
_cell_length_c 17.3329(6)
_cell_measurement_reflns_used 35369
_cell_measurement_temperature 120(1)
_cell_measurement_theta_max 25.0
_cell_measurement_theta_min 2.4
_cell_volume 4409.6(4)
_computing_cell_refinement 'CrysAlisPro CCD (Oxford Diffraction, 2009)'
_computing_data_collection 'CrysAlisPro CCD (Oxford Diffraction, 2009)'
_computing_data_reduction 'CrysAlisPro RED (Oxford Diffraction, 2009)'
_computing_molecular_graphics 'Ortep-3 (Farrugia, 1997) and CAMERON (Watkin et al., 1993)'
_computing_publication_material 'WinGX (Farrugia, 1999)'
_computing_structure_refinement 'SHELXL97 (Sheldrick, 2008)'
_computing_structure_solution 'SHELXS97  (Sheldrick, 2008)'
_diffrn_ambient_temperature 120(1)
_diffrn_measured_fraction_theta_full 0.999
_diffrn_measured_fraction_theta_max 0.999
_diffrn_measurement_device_type 'Oxford Xcalibur,Eos(Nova) CCD detector'
_diffrn_measurement_method 'f\w scans'
_diffrn_radiation_monochromator graphite
_diffrn_radiation_probe x-ray
_diffrn_radiation_source 'Enhance (Mo) X-ray Source'
_diffrn_radiation_type MoK\a
_diffrn_radiation_wavelength 0.71073
_diffrn_reflns_av_R_equivalents 0.0887
_diffrn_reflns_av_sigmaI/netI 0.1686
_diffrn_reflns_limit_h_max 19
_diffrn_reflns_limit_h_min -17
_diffrn_reflns_limit_k_max 20
_diffrn_reflns_limit_k_min -17
_diffrn_reflns_limit_l_max 20
_diffrn_reflns_limit_l_min -20
_diffrn_reflns_number 35369
_diffrn_reflns_reduction_process
;
;
_diffrn_reflns_theta_full 25.00
_diffrn_reflns_theta_max 25.00
_diffrn_reflns_theta_min 2.38
_exptl_absorpt_coefficient_mu 0.161
_exptl_absorpt_correction_T_max 0.9763
_exptl_absorpt_correction_T_min 0.9385
_exptl_absorpt_correction_type multi-scan
_exptl_absorpt_process_details 'CrysAlis RED (Oxford Diffraction,2009)'
_exptl_crystal_colour colorless
_exptl_crystal_density_diffrn 1.219
_exptl_crystal_density_method 'Not Measured'
_exptl_crystal_description needle
_exptl_crystal_F_000 1728
_exptl_crystal_size_max 0.40
_exptl_crystal_size_mid 0.15
_exptl_crystal_size_min 0.15
_refine_diff_density_max 0.543
_refine_diff_density_min -0.405
_refine_diff_density_rms 0.060
_refine_ls_extinction_method none
_refine_ls_goodness_of_fit_ref 0.933
_refine_ls_hydrogen_treatment constr
_refine_ls_matrix_type full
_refine_ls_number_parameters 1067
_refine_ls_number_reflns 15531
_refine_ls_number_restraints 0
_refine_ls_restrained_S_all 0.933
_refine_ls_R_factor_all 0.1590
_refine_ls_R_factor_gt 0.0733
_refine_ls_shift/su_max 0.000
_refine_ls_shift/su_mean 0.000
_refine_ls_structure_factor_coef Fsqd
_refine_ls_weighting_details 'calc w=1/[\s^2^(Fo^2^)+(0.0177P)^2^+0.0000P] where P=(Fo^2^+2Fc^2^)/3'
_refine_ls_weighting_scheme calc
_refine_ls_wR_factor_gt 0.1089
_refine_ls_wR_factor_ref 0.1383
_reflns_number_gt 7697
_reflns_number_total 15531
_reflns_threshold_expression >2sigma(I)
_cod_data_source_file cg101579f_si_003.cif
_cod_data_source_block aa1_120
_cod_depositor_comments
;
The following automatic conversions were performed:

'_symmetry_cell_setting' value 'Triclinic' changed to 'triclinic'
according to /home/saulius/struct/CIF-dictionaries/cif_core.dic
dictionary named 'cif_core.dic' version 2.4.1 from 2010-06-29.

Automatic conversion script
Id: cif_fix_values 1715 2011-07-08 13:25:40Z adriana 
;
_cod_database_code 4500474

loop_
_symmetry_equiv_pos_site_id
_symmetry_equiv_pos_as_xyz
1 x,y,z
2 -x,-y,-z

loop_
_atom_site_label
_atom_site_type_symbol
_atom_site_fract_x
_atom_site_fract_y
_atom_site_fract_z
_atom_site_U_iso_or_equiv
_atom_site_adp_type
_atom_site_occupancy
_atom_site_symmetry_multiplicity
_atom_site_calc_flag
_atom_site_refinement_flags
C40A C 0.2241(2) 0.3936(2) 0.9070(2) 0.0252(10) Uani 1 1 d .
H1D H 0.2485 0.4138 0.9436 0.030 Uiso 1 1 calc R
H1E H 0.1968 0.4383 0.8859 0.030 Uiso 1 1 calc R
C9A C 0.3037(2) 0.3483(2) 0.8315(2) 0.0218(9) Uani 1 1 d .
C2A C 0.2196(2) 0.3221(2) 0.6561(2) 0.0210(9) Uani 1 1 d .
C6A C 0.4090(2) 0.1219(2) 0.8856(2) 0.0233(10) Uani 1 1 d .
H6A H 0.4321 0.0714 0.8944 0.028 Uiso 1 1 calc R
C14A C 0.1894(2) 0.3661(2) 0.5942(2) 0.0238(10) Uani 1 1 d .
C13A C 0.3427(2) 0.2707(2) 0.8575(2) 0.0231(10) Uani 1 1 d .
C11A C 0.2859(2) 0.2363(2) 0.7622(2) 0.0212(10) Uani 1 1 d .
C7A C 0.4226(2) 0.1847(2) 0.9250(2) 0.0229(10) Uani 1 1 d .
C27A C 0.4731(2) 0.1728(2) 0.9804(2) 0.0240(10) Uani 1 1 d .
C27B C 0.8201(3) -0.0719(2) 0.8409(2) 0.0256(10) Uani 1 1 d .
C37A C 0.7026(2) 0.0712(2) 1.2014(2) 0.0233(10) Uani 1 1 d .
C40B C 0.7432(3) 0.1591(2) 0.6421(2) 0.0306(11) Uani 1 1 d .
H17D H 0.8031 0.1536 0.6429 0.037 Uiso 1 1 calc R
H17E H 0.7427 0.1941 0.5977 0.037 Uiso 1 1 calc R
C4A C 0.2655(2) 0.1974(2) 0.7058(2) 0.0247(10) Uani 1 1 d .
H4A H 0.2736 0.1429 0.7032 0.030 Uiso 1 1 calc R
C10A C 0.2724(2) 0.3180(2) 0.7675(2) 0.0214(9) Uani 1 1 d .
C39A C 0.5426(2) 0.1089(2) 0.9652(2) 0.0248(10) Uani 1 1 d .
H39A H 0.5581 0.0739 0.9197 0.030 Uiso 1 1 calc R
C25B C 0.3827(2) 0.1668(2) 0.4346(2) 0.0304(11) Uani 1 1 d .
H25B H 0.3517 0.1419 0.4103 0.036 Uiso 1 1 calc R
C29A C 0.4984(2) 0.2120(2) 1.1009(2) 0.0244(10) Uani 1 1 d .
H29A H 0.4834 0.2471 1.1462 0.029 Uiso 1 1 calc R
C9B C 0.7279(3) 0.0789(2) 0.6205(2) 0.0250(10) Uani 1 1 d .
C5A C 0.3624(2) 0.1314(2) 0.8337(2) 0.0238(10) Uani 1 1 d .
H5A H 0.3526 0.0883 0.8093 0.029 Uiso 1 1 calc R
C12A C 0.3306(2) 0.2078(2) 0.8189(2) 0.0234(10) Uani 1 1 d .
C31A C 0.6138(2) 0.1321(2) 1.1436(2) 0.0219(10) Uani 1 1 d .
C26B C 0.4212(2) 0.1254(2) 0.4843(2) 0.0260(10) Uani 1 1 d .
H26B H 0.4145 0.0731 0.4939 0.031 Uiso 1 1 calc R
C28A C 0.4521(2) 0.2236(2) 1.0486(2) 0.0252(10) Uani 1 1 d .
H28A H 0.4060 0.2664 1.0598 0.030 Uiso 1 1 calc R
C48A C 0.3764(3) 0.4004(2) 0.7914(2) 0.0288(10) Uani 1 1 d .
H9D H 0.3474 0.4501 0.7801 0.035 Uiso 1 1 calc R
H9E H 0.4005 0.4110 0.8323 0.035 Uiso 1 1 calc R
C13B C 0.7212(3) 0.0212(2) 0.6904(2) 0.0268(10) Uani 1 1 d .
C1A C 0.2384(2) 0.3607(2) 0.7152(2) 0.0234(10) Uani 1 1 d .
H1A H 0.2282 0.4152 0.7196 0.028 Uiso 1 1 calc R
C8B C 0.7809(2) 0.0001(2) 0.7284(2) 0.0264(10) Uani 1 1 d .
H8B H 0.8343 0.0212 0.7109 0.032 Uiso 1 1 calc R
C8A C 0.3877(2) 0.2605(2) 0.9114(2) 0.0240(10) Uani 1 1 d .
H8A H 0.3945 0.3037 0.9380 0.029 Uiso 1 1 calc R
C18B C 0.3511(3) 0.2856(3) 0.3637(2) 0.0327(11) Uani 1 1 d .
C2B C 0.5125(3) 0.1143(2) 0.5716(2) 0.0258(10) Uani 1 1 d .
C26A C 0.1377(2) 0.3345(2) 0.5593(2) 0.0286(10) Uani 1 1 d .
H26A H 0.1198 0.2862 0.5762 0.034 Uiso 1 1 calc R
C30B C 0.9238(3) -0.0991(2) 0.9379(2) 0.0294(11) Uani 1 1 d .
C42B C 0.6985(3) 0.2683(2) 0.7555(2) 0.0306(11) Uani 1 1 d .
H19D H 0.7603 0.2562 0.7515 0.037 Uiso 1 1 calc R
H19E H 0.6959 0.3110 0.7189 0.037 Uiso 1 1 calc R
C17A C 0.1352(3) 0.4468(2) 0.4758(2) 0.0267(10) Uani 1 1 d .
C38A C 0.5885(2) 0.0973(2) 1.0180(2) 0.0255(10) Uani 1 1 d .
H38A H 0.6346 0.0544 1.0073 0.031 Uiso 1 1 calc R
C36A C 0.7673(2) 0.0123(2) 1.2114(2) 0.0304(11) Uani 1 1 d .
H36A H 0.7942 -0.0308 1.1736 0.037 Uiso 1 1 calc R
C7B C 0.7613(3) -0.0526(2) 0.7929(2) 0.0258(10) Uani 1 1 d .
C11B C 0.5887(3) 0.0249(2) 0.6690(2) 0.0285(11) Uani 1 1 d .
C30A C 0.5671(2) 0.1481(2) 1.0859(2) 0.0241(10) Uani 1 1 d .
C14B C 0.4698(2) 0.1607(2) 0.5202(2) 0.0269(10) Uani 1 1 d .
C3A C 0.2325(2) 0.2403(2) 0.6525(2) 0.0252(10) Uani 1 1 d .
H3A H 0.2188 0.2141 0.6140 0.030 Uiso 1 1 calc R
C25A C 0.1124(3) 0.3741(2) 0.4995(2) 0.0305(11) Uani 1 1 d .
H25A H 0.0798 0.3512 0.4755 0.037 Uiso 1 1 calc R
C12B C 0.6420(3) -0.0102(2) 0.7156(2) 0.0257(10) Uani 1 1 d .
C16A C 0.1848(3) 0.4802(3) 0.5114(2) 0.0334(11) Uani 1 1 d .
H16A H 0.1995 0.5298 0.4966 0.040 Uiso 1 1 calc R
C1B C 0.5977(2) 0.1252(2) 0.5687(2) 0.0277(10) Uani 1 1 d .
H1B H 0.6282 0.1626 0.5344 0.033 Uiso 1 1 calc R
C39B C 0.7816(3) -0.0914(2) 0.9250(2) 0.0301(11) Uani 1 1 d .
H39B H 0.7201 -0.0950 0.9495 0.036 Uiso 1 1 calc R
C5B C 0.6223(3) -0.0659(2) 0.7772(2) 0.0303(11) Uani 1 1 d .
H5B H 0.5705 -0.0891 0.7920 0.036 Uiso 1 1 calc R
C16B C 0.4364(3) 0.2816(3) 0.4577(2) 0.0342(11) Uani 1 1 d .
H16B H 0.4411 0.3343 0.4494 0.041 Uiso 1 1 calc R
C17B C 0.3902(3) 0.2453(3) 0.4207(2) 0.0290(11) Uani 1 1 d .
C49A C 0.4558(2) 0.3677(2) 0.7099(2) 0.0304(11) Uani 1 1 d .
H10D H 0.4770 0.3134 0.7168 0.037 Uiso 1 1 calc R
H10E H 0.4349 0.3688 0.6648 0.037 Uiso 1 1 calc R
C32A C 0.6620(3) 0.1344(2) 1.2590(2) 0.0283(11) Uani 1 1 d .
C24B C 0.2801(3) 0.3047(3) 0.2785(3) 0.0380(12) Uani 1 1 d .
C10B C 0.6360(2) 0.0804(2) 0.6166(2) 0.0258(10) Uani 1 1 d .
C37B C 1.0043(3) -0.1312(2) 1.1041(2) 0.0312(11) Uani 1 1 d .
C31B C 0.9749(3) -0.1087(2) 0.9918(2) 0.0314(11) Uani 1 1 d .
C6B C 0.6824(3) -0.0858(2) 0.8157(2) 0.0319(11) Uani 1 1 d .
H6B H 0.6697 -0.1220 0.8577 0.038 Uiso 1 1 calc R
C48B C 0.8066(2) 0.0439(2) 0.5375(2) 0.0275(11) Uani 1 1 d .
H25D H 0.8116 0.0814 0.4940 0.033 Uiso 1 1 calc R
H25E H 0.8627 0.0374 0.5456 0.033 Uiso 1 1 calc R
C28B C 0.9125(3) -0.0677(2) 0.8056(2) 0.0336(11) Uani 1 1 d .
H28B H 0.9405 -0.0560 0.7492 0.040 Uiso 1 1 calc R
C4B C 0.5060(2) 0.0126(2) 0.6716(2) 0.0290(10) Uani 1 1 d .
H4B H 0.4753 -0.0245 0.7062 0.035 Uiso 1 1 calc R
C15B C 0.4756(3) 0.2401(2) 0.5065(2) 0.0315(11) Uani 1 1 d .
H15B H 0.5063 0.2654 0.5308 0.038 Uiso 1 1 calc R
C18A C 0.1077(3) 0.4878(3) 0.4119(2) 0.0292(11) Uani 1 1 d .
C3B C 0.4694(3) 0.0563(2) 0.6221(2) 0.0287(10) Uani 1 1 d .
H3B H 0.4146 0.0468 0.6224 0.034 Uiso 1 1 calc R
C49B C 0.7976(3) -0.0343(3) 0.5058(2) 0.0321(11) Uani 1 1 d .
H26D H 0.7510 -0.0256 0.4837 0.039 Uiso 1 1 calc R
H26E H 0.7777 -0.0681 0.5531 0.039 Uiso 1 1 calc R
C51A C 0.6106(3) 0.3861(3) 0.5985(2) 0.0365(12) Uani 1 1 d .
H12D H 0.6660 0.4027 0.5954 0.044 Uiso 1 1 calc R
H12E H 0.6212 0.3293 0.5939 0.044 Uiso 1 1 calc R
C29B C 0.9630(3) -0.0807(2) 0.8536(2) 0.0347(12) Uani 1 1 d .
H29B H 1.0245 -0.0772 0.8291 0.042 Uiso 1 1 calc R
C15A C 0.2123(3) 0.4394(3) 0.5692(2) 0.0326(11) Uani 1 1 d .
H15A H 0.2468 0.4617 0.5916 0.039 Uiso 1 1 calc R
C41B C 0.6739(3) 0.1967(2) 0.7257(2) 0.0331(11) Uani 1 1 d .
H18D H 0.6656 0.1579 0.7683 0.040 Uiso 1 1 calc R
H18E H 0.6163 0.2118 0.7210 0.040 Uiso 1 1 calc R
C51B C 0.9612(3) -0.1053(3) 0.4668(2) 0.0386(12) Uani 1 1 d .
H28D H 1.0133 -0.1314 0.4190 0.046 Uiso 1 1 calc R
H28E H 0.9792 -0.0601 0.4842 0.046 Uiso 1 1 calc R
C42A C 0.0747(3) 0.3980(3) 1.0333(2) 0.0388(12) Uani 1 1 d .
H3D H 0.1025 0.4243 1.0630 0.047 Uiso 1 1 calc R
H3E H 0.0429 0.4382 1.0107 0.047 Uiso 1 1 calc R
C38B C 0.8320(3) -0.1055(2) 0.9729(2) 0.0313(11) Uani 1 1 d .
H38B H 0.8046 -0.1192 1.0286 0.038 Uiso 1 1 calc R
C23A C 0.0013(3) 0.4952(3) 0.2685(2) 0.0361(12) Uani 1 1 d .
H23A H -0.0217 0.4488 0.2715 0.043 Uiso 1 1 calc R
C52A C 0.5909(3) 0.4173(2) 0.5242(2) 0.0321(11) Uani 1 1 d .
H13D H 0.5326 0.4052 0.5300 0.039 Uiso 1 1 calc R
H13E H 0.5864 0.4740 0.5254 0.039 Uiso 1 1 calc R
C41A C 0.1497(2) 0.3483(2) 0.9598(2) 0.0313(11) Uani 1 1 d .
H2D H 0.1759 0.3034 0.9816 0.038 Uiso 1 1 calc R
H2E H 0.1235 0.3288 0.9243 0.038 Uiso 1 1 calc R
C19A C 0.0824(3) 0.5794(3) 0.3119(2) 0.0368(12) Uani 1 1 d .
C35A C 0.7893(3) 0.0210(3) 1.2795(2) 0.0351(12) Uani 1 1 d .
H35A H 0.8323 -0.0168 1.2874 0.042 Uiso 1 1 calc R
C33B C 1.1607(3) -0.1162(3) 1.0727(3) 0.0402(12) Uani 1 1 d .
H33B H 1.2165 -0.1051 1.0348 0.048 Uiso 1 1 calc R
C50A C 0.5346(3) 0.4130(3) 0.6848(2) 0.0350(11) Uani 1 1 d .
H11D H 0.5596 0.4072 0.7272 0.042 Uiso 1 1 calc R
H11E H 0.5120 0.4682 0.6839 0.042 Uiso 1 1 calc R
C33A C 0.6854(3) 0.1421(3) 1.3269(2) 0.0371(12) Uani 1 1 d .
H33A H 0.6588 0.1850 1.3650 0.044 Uiso 1 1 calc R
C24A C 0.0478(3) 0.5099(3) 0.3187(2) 0.0303(11) Uani 1 1 d .
C19B C 0.3122(3) 0.3753(3) 0.2695(3) 0.0413(13) Uani 1 1 d .
C53A C 0.6624(3) 0.3839(3) 0.4400(2) 0.0382(12) Uani 1 1 d .
H14D H 0.6659 0.3274 0.4387 0.046 Uiso 1 1 calc R
H14E H 0.7208 0.3950 0.4351 0.046 Uiso 1 1 calc R
C43A C 0.0054(3) 0.3535(3) 1.0964(3) 0.0470(14) Uani 1 1 d .
H4D H 0.0369 0.3149 1.1208 0.056 Uiso 1 1 calc R
H4E H -0.0368 0.3901 1.1417 0.056 Uiso 1 1 calc R
C50B C 0.8853(3) -0.0763(3) 0.4375(2) 0.0383(12) Uani 1 1 d .
H27D H 0.9073 -0.0408 0.3922 0.046 Uiso 1 1 calc R
H27E H 0.8716 -0.1208 0.4145 0.046 Uiso 1 1 calc R
C43B C 0.6357(3) 0.2938(2) 0.8447(2) 0.0367(11) Uani 1 1 d .
H20D H 0.6373 0.2499 0.8801 0.044 Uiso 1 1 calc R
H20E H 0.5743 0.3060 0.8475 0.044 Uiso 1 1 calc R
C21A C 0.0243(3) 0.6207(3) 0.2090(3) 0.0446(14) Uani 1 1 d .
H21A H 0.0151 0.6576 0.1722 0.053 Uiso 1 1 calc R
C20A C 0.0715(3) 0.6370(3) 0.2567(2) 0.0436(13) Uani 1 1 d .
H20A H 0.0946 0.6836 0.2523 0.052 Uiso 1 1 calc R
C54A C 0.6456(3) 0.4156(3) 0.3634(2) 0.0455(13) Uani 1 1 d .
H15D H 0.5897 0.4010 0.3654 0.055 Uiso 1 1 calc R
H15E H 0.6380 0.4724 0.3662 0.055 Uiso 1 1 calc R
C22A C -0.0085(3) 0.5522(3) 0.2149(2) 0.0436(14) Uani 1 1 d .
H22A H -0.0388 0.5436 0.1814 0.052 Uiso 1 1 calc R
C35B C 1.0627(3) -0.1516(3) 1.2102(2) 0.0415(13) Uani 1 1 d .
H35B H 1.0542 -0.1638 1.2651 0.050 Uiso 1 1 calc R
C34A C 0.7487(3) 0.0847(3) 1.3361(2) 0.0417(13) Uani 1 1 d .
H34A H 0.7647 0.0888 1.3815 0.050 Uiso 1 1 calc R
C36B C 0.9920(3) -0.1505(3) 1.1862(2) 0.0371(12) Uani 1 1 d .
H36B H 0.9366 -0.1625 1.2241 0.045 Uiso 1 1 calc R
C44A C -0.0481(3) 0.3123(3) 1.0623(3) 0.0494(14) Uani 1 1 d .
H5D H -0.0855 0.2818 1.1064 0.059 Uiso 1 1 calc R
H5E H -0.0062 0.2760 1.0165 0.059 Uiso 1 1 calc R
C23B C 0.2294(3) 0.2883(3) 0.2348(3) 0.0479(14) Uani 1 1 d .
H23B H 0.2074 0.2410 0.2411 0.057 Uiso 1 1 calc R
C32B C 1.0887(3) -0.1145(2) 1.0490(2) 0.0335(11) Uani 1 1 d .
C44B C 0.6554(3) 0.3632(3) 0.8810(3) 0.0495(13) Uani 1 1 d .
H21D H 0.6478 0.4092 0.8500 0.059 Uiso 1 1 calc R
H21E H 0.7179 0.3536 0.8754 0.059 Uiso 1 1 calc R
C45A C -0.1092(3) 0.3669(3) 1.0300(3) 0.0471(13) Uani 1 1 d .
H6D H -0.0715 0.3966 0.9852 0.057 Uiso 1 1 calc R
H6E H -0.1500 0.4039 1.0755 0.057 Uiso 1 1 calc R
C53B C 1.0180(3) -0.1930(3) 0.5596(3) 0.0606(17) Uani 1 1 d .
H30D H 1.0633 -0.2245 0.5113 0.073 Uiso 1 1 calc R
H30E H 1.0447 -0.1491 0.5677 0.073 Uiso 1 1 calc R
C47A C -0.2421(3) 0.2901(3) 1.0651(3) 0.0621(16) Uani 1 1 d .
H8D H -0.2704 0.2604 1.0394 0.093 Uiso 1 1 calc R
H8E H -0.2866 0.3313 1.1016 0.093 Uiso 1 1 calc R
H8F H -0.2168 0.2562 1.0974 0.093 Uiso 1 1 calc R
C34B C 1.1468(3) -0.1350(3) 1.1546(3) 0.0423(13) Uani 1 1 d .
H34B H 1.1937 -0.1365 1.1725 0.051 Uiso 1 1 calc R
C20B C 0.2932(3) 0.4310(3) 0.2164(3) 0.0598(17) Uani 1 1 d .
H20B H 0.3142 0.4788 0.2102 0.072 Uiso 1 1 calc R
C45B C 0.5922(3) 0.3782(3) 0.9732(3) 0.0584(15) Uani 1 1 d .
H22D H 0.5301 0.3853 0.9777 0.070 Uiso 1 1 calc R
H22E H 0.6010 0.3317 1.0031 0.070 Uiso 1 1 calc R
C46A C -0.1664(3) 0.3258(3) 0.9963(3) 0.0556(15) Uani 1 1 d .
H7D H -0.1933 0.3635 0.9674 0.067 Uiso 1 1 calc R
H7E H -0.1265 0.2846 0.9553 0.067 Uiso 1 1 calc R
C52B C 0.9378(3) -0.1607(3) 0.5383(3) 0.0536(15) Uani 1 1 d .
H29D H 0.9151 -0.2041 0.5232 0.064 Uiso 1 1 calc R
H29E H 0.8895 -0.1334 0.5881 0.064 Uiso 1 1 calc R
C21B C 0.2426(3) 0.4135(4) 0.1735(3) 0.064(2) Uani 1 1 d .
H21B H 0.2290 0.4499 0.1383 0.077 Uiso 1 1 calc R
C54B C 0.9989(3) -0.2411(3) 0.6348(3) 0.0673(17) Uani 1 1 d .
H31D H 0.9750 -0.2865 0.6260 0.081 Uiso 1 1 calc R
H31E H 0.9521 -0.2106 0.6832 0.081 Uiso 1 1 calc R
C22B C 0.2121(3) 0.3426(4) 0.1823(3) 0.0606(18) Uani 1 1 d .
H22B H 0.1792 0.3314 0.1521 0.073 Uiso 1 1 calc R
C55A C 0.7232(4) 0.3847(3) 0.2797(3) 0.075(2) Uani 1 1 d .
H16D H 0.7085 0.4045 0.2339 0.112 Uiso 1 1 calc R
H16E H 0.7317 0.3284 0.2769 0.112 Uiso 1 1 calc R
H16F H 0.7780 0.4016 0.2759 0.112 Uiso 1 1 calc R
C46B C 0.6031(4) 0.4478(4) 1.0172(3) 0.089(2) Uani 1 1 d .
H23D H 0.5898 0.4956 0.9911 0.107 Uiso 1 1 calc R
H23E H 0.6653 0.4427 1.0120 0.107 Uiso 1 1 calc R
C47B C 0.5376(4) 0.4521(4) 1.1116(3) 0.127(3) Uani 1 1 d .
H24D H 0.4761 0.4585 1.1166 0.191 Uiso 1 1 calc R
H24E H 0.5453 0.4960 1.1397 0.191 Uiso 1 1 calc R
H24F H 0.5508 0.4047 1.1372 0.191 Uiso 1 1 calc R
C55B C 1.0812(3) -0.2690(4) 0.6550(3) 0.104(3) Uani 1 1 d .
H32D H 1.1265 -0.3019 0.6090 0.156 Uiso 1 1 calc R
H32E H 1.0632 -0.2980 0.7054 0.156 Uiso 1 1 calc R
H32F H 1.1058 -0.2244 0.6635 0.156 Uiso 1 1 calc R
N2 N 0.6740(2) 0.07059(19) 1.13570(18) 0.0252(8) Uani 1 1 d .
N1 N 0.0613(2) 0.4565(2) 0.37605(17) 0.0335(10) Uani 1 1 d .
N4 N 0.9388(2) -0.1280(2) 1.0718(2) 0.0337(9) Uani 1 1 d .
N3 N 0.3015(2) 0.2516(2) 0.33339(18) 0.0375(11) Uani 1 1 d .
S2 S 0.58504(7) 0.19567(7) 1.23113(6) 0.0324(3) Uani 1 1 d .
S1 S 0.13574(8) 0.58119(7) 0.37980(7) 0.0435(3) Uani 1 1 d .
S4 S 1.08821(7) -0.09395(7) 0.95112(7) 0.0396(3) Uani 1 1 d .
S3 S 0.37399(8) 0.37923(8) 0.32894(8) 0.0516(4) Uani 1 1 d .

loop_
_atom_site_aniso_label
_atom_site_aniso_U_11
_atom_site_aniso_U_22
_atom_site_aniso_U_33
_atom_site_aniso_U_23
_atom_site_aniso_U_13
_atom_site_aniso_U_12
C40A 0.027(2) 0.023(3) 0.024(2) 0.0041(18) -0.0109(19) 0.0031(19)
C9A 0.022(2) 0.021(2) 0.025(2) 0.0014(18) -0.0129(19) -0.0032(19)
C2A 0.012(2) 0.025(3) 0.023(2) 0.0023(19) -0.0049(18) -0.0005(18)
C6A 0.018(2) 0.025(3) 0.022(2) 0.0066(19) -0.0040(18) -0.0003(19)
C14A 0.022(2) 0.026(3) 0.020(2) -0.0023(19) -0.0062(18) 0.000(2)
C13A 0.017(2) 0.030(3) 0.021(2) 0.0040(19) -0.0067(18) -0.0022(19)
C11A 0.015(2) 0.022(3) 0.024(2) 0.0048(19) -0.0055(18) -0.0018(18)
C7A 0.016(2) 0.029(3) 0.017(2) 0.0033(19) 0.0000(18) -0.0015(19)
C27A 0.019(2) 0.031(3) 0.021(2) 0.0078(19) -0.0077(19) -0.0025(19)
C27B 0.026(2) 0.023(3) 0.026(2) 0.0042(19) -0.008(2) -0.006(2)
C37A 0.021(2) 0.028(3) 0.022(2) 0.0108(19) -0.0086(19) -0.0088(19)
C40B 0.022(2) 0.042(3) 0.031(2) 0.012(2) -0.014(2) -0.008(2)
C4A 0.024(2) 0.023(3) 0.027(2) 0.0023(19) -0.0108(19) -0.0028(19)
C10A 0.018(2) 0.025(3) 0.022(2) 0.0028(19) -0.0091(18) -0.0047(19)
C39A 0.024(2) 0.027(3) 0.023(2) 0.0070(19) -0.0084(19) -0.009(2)
C25B 0.022(2) 0.037(3) 0.029(2) -0.004(2) -0.008(2) 0.000(2)
C29A 0.025(2) 0.022(2) 0.021(2) 0.0012(18) -0.0057(19) -0.0019(19)
C9B 0.024(2) 0.025(3) 0.031(2) 0.008(2) -0.014(2) -0.010(2)
C5A 0.021(2) 0.025(3) 0.024(2) 0.0028(19) -0.0071(19) -0.0049(19)
C12A 0.019(2) 0.029(3) 0.022(2) 0.0081(19) -0.0092(18) -0.004(2)
C31A 0.021(2) 0.024(2) 0.019(2) 0.0061(18) -0.0061(18) -0.0049(19)
C26B 0.017(2) 0.027(3) 0.029(2) 0.0025(19) -0.0036(19) -0.0038(19)
C28A 0.024(2) 0.028(3) 0.023(2) 0.0068(19) -0.0090(19) -0.001(2)
C48A 0.033(2) 0.028(3) 0.031(2) 0.001(2) -0.018(2) -0.005(2)
C13B 0.028(2) 0.028(3) 0.022(2) 0.0054(19) -0.007(2) -0.008(2)
C1A 0.022(2) 0.021(2) 0.026(2) 0.0056(19) -0.0090(19) -0.0036(19)
C8B 0.020(2) 0.032(3) 0.025(2) 0.0008(19) -0.0064(19) -0.006(2)
C8A 0.024(2) 0.024(3) 0.020(2) 0.0018(18) -0.0059(19) -0.0013(19)
C18B 0.024(2) 0.036(3) 0.031(2) -0.001(2) -0.006(2) 0.004(2)
C2B 0.024(2) 0.023(3) 0.028(2) -0.0016(19) -0.0089(19) 0.000(2)
C26A 0.029(2) 0.029(3) 0.035(2) 0.009(2) -0.019(2) -0.009(2)
C30B 0.026(2) 0.029(3) 0.030(2) 0.007(2) -0.011(2) 0.001(2)
C42B 0.028(2) 0.033(3) 0.036(2) 0.004(2) -0.017(2) -0.010(2)
C17A 0.025(2) 0.028(3) 0.027(2) 0.006(2) -0.010(2) -0.005(2)
C38A 0.021(2) 0.024(3) 0.032(2) 0.008(2) -0.011(2) -0.0037(19)
C36A 0.026(2) 0.032(3) 0.034(2) 0.011(2) -0.013(2) -0.006(2)
C7B 0.025(2) 0.026(3) 0.024(2) 0.0056(19) -0.0078(19) -0.005(2)
C11B 0.022(2) 0.034(3) 0.025(2) 0.003(2) -0.0058(19) -0.004(2)
C30A 0.018(2) 0.033(3) 0.019(2) 0.009(2) -0.0041(18) -0.007(2)
C14B 0.015(2) 0.032(3) 0.031(2) -0.002(2) -0.0057(19) -0.003(2)
C3A 0.018(2) 0.034(3) 0.025(2) 0.001(2) -0.0092(19) -0.006(2)
C25A 0.029(2) 0.038(3) 0.033(2) 0.002(2) -0.021(2) -0.004(2)
C12B 0.025(2) 0.030(3) 0.022(2) 0.0033(19) -0.0084(19) -0.009(2)
C16A 0.039(3) 0.030(3) 0.042(3) 0.014(2) -0.025(2) -0.015(2)
C1B 0.026(2) 0.031(3) 0.028(2) 0.009(2) -0.010(2) -0.012(2)
C39B 0.023(2) 0.031(3) 0.030(2) 0.006(2) -0.004(2) -0.004(2)
C5B 0.023(2) 0.035(3) 0.034(2) 0.007(2) -0.009(2) -0.014(2)
C16B 0.030(3) 0.025(3) 0.046(3) 0.002(2) -0.016(2) -0.001(2)
C17B 0.020(2) 0.032(3) 0.031(2) 0.001(2) -0.007(2) -0.001(2)
C49A 0.032(2) 0.031(3) 0.030(2) 0.008(2) -0.014(2) -0.006(2)
C32A 0.028(2) 0.033(3) 0.027(2) 0.012(2) -0.014(2) -0.006(2)
C24B 0.024(2) 0.045(3) 0.036(3) 0.001(2) -0.005(2) 0.001(2)
C10B 0.020(2) 0.033(3) 0.025(2) 0.005(2) -0.0071(19) -0.011(2)
C37B 0.028(2) 0.028(3) 0.028(2) -0.004(2) -0.003(2) 0.001(2)
C31B 0.028(2) 0.027(3) 0.036(3) 0.002(2) -0.012(2) 0.004(2)
C6B 0.032(2) 0.031(3) 0.031(2) 0.011(2) -0.010(2) -0.011(2)
C48B 0.018(2) 0.042(3) 0.022(2) 0.009(2) -0.0073(19) -0.009(2)
C28B 0.031(3) 0.038(3) 0.023(2) 0.008(2) -0.003(2) -0.005(2)
C4B 0.022(2) 0.031(3) 0.026(2) 0.001(2) -0.0005(19) -0.007(2)
C15B 0.026(2) 0.031(3) 0.037(3) -0.004(2) -0.011(2) -0.007(2)
C18A 0.026(2) 0.033(3) 0.028(2) 0.007(2) -0.012(2) -0.004(2)
C3B 0.018(2) 0.031(3) 0.034(2) -0.004(2) -0.007(2) -0.004(2)
C49B 0.028(2) 0.038(3) 0.035(2) 0.004(2) -0.016(2) -0.008(2)
C51A 0.030(2) 0.047(3) 0.038(3) 0.010(2) -0.015(2) -0.020(2)
C29B 0.027(2) 0.040(3) 0.034(3) 0.007(2) -0.011(2) -0.002(2)
C15A 0.032(2) 0.043(3) 0.034(2) 0.012(2) -0.022(2) -0.015(2)
C41B 0.034(3) 0.031(3) 0.039(3) 0.009(2) -0.018(2) -0.009(2)
C51B 0.030(3) 0.042(3) 0.042(3) 0.003(2) -0.012(2) -0.009(2)
C42A 0.033(3) 0.044(3) 0.033(3) 0.003(2) -0.009(2) 0.002(2)
C38B 0.033(3) 0.031(3) 0.026(2) 0.009(2) -0.009(2) -0.002(2)
C23A 0.032(3) 0.043(3) 0.032(2) -0.002(2) -0.015(2) 0.000(2)
C52A 0.029(2) 0.038(3) 0.030(2) 0.010(2) -0.011(2) -0.010(2)
C41A 0.031(2) 0.031(3) 0.030(2) 0.005(2) -0.011(2) -0.004(2)
C19A 0.032(3) 0.050(3) 0.028(2) 0.006(2) -0.016(2) 0.005(2)
C35A 0.031(3) 0.042(3) 0.040(3) 0.015(2) -0.024(2) -0.004(2)
C33B 0.039(3) 0.036(3) 0.045(3) 0.002(2) -0.014(2) -0.010(2)
C50A 0.030(2) 0.046(3) 0.032(2) 0.007(2) -0.015(2) -0.012(2)
C33A 0.046(3) 0.035(3) 0.030(2) -0.004(2) -0.018(2) 0.001(2)
C24A 0.027(2) 0.033(3) 0.023(2) -0.002(2) -0.004(2) 0.001(2)
C19B 0.021(2) 0.053(4) 0.041(3) 0.009(3) -0.008(2) 0.006(2)
C53A 0.040(3) 0.032(3) 0.039(3) 0.002(2) -0.013(2) -0.004(2)
C43A 0.040(3) 0.053(4) 0.042(3) 0.003(3) -0.012(2) -0.007(3)
C50B 0.030(2) 0.047(3) 0.037(3) -0.001(2) -0.011(2) -0.010(2)
C43B 0.037(3) 0.025(3) 0.042(3) -0.005(2) -0.008(2) -0.008(2)
C21A 0.037(3) 0.059(4) 0.030(3) 0.021(3) -0.009(2) 0.003(3)
C20A 0.042(3) 0.043(3) 0.042(3) 0.014(2) -0.013(2) -0.009(3)
C54A 0.057(3) 0.049(3) 0.034(3) 0.003(2) -0.020(3) -0.014(3)
C22A 0.032(3) 0.066(4) 0.027(3) 0.002(3) -0.012(2) 0.009(3)
C35B 0.054(3) 0.043(3) 0.024(2) -0.001(2) -0.017(2) 0.007(3)
C34A 0.043(3) 0.058(4) 0.032(3) 0.003(2) -0.025(2) -0.005(3)
C36B 0.036(3) 0.039(3) 0.026(2) -0.002(2) -0.004(2) -0.001(2)
C44A 0.053(3) 0.038(3) 0.050(3) 0.004(3) -0.014(3) -0.005(3)
C23B 0.029(3) 0.063(4) 0.048(3) -0.010(3) -0.015(2) 0.003(3)
C32B 0.037(3) 0.031(3) 0.032(2) 0.005(2) -0.016(2) 0.002(2)
C44B 0.045(3) 0.046(4) 0.050(3) -0.007(3) -0.008(3) -0.013(3)
C45A 0.052(3) 0.046(3) 0.046(3) 0.006(3) -0.020(3) -0.016(3)
C53B 0.034(3) 0.068(4) 0.071(4) 0.029(3) -0.016(3) -0.003(3)
C47A 0.054(3) 0.068(4) 0.050(3) -0.010(3) -0.003(3) -0.019(3)
C34B 0.036(3) 0.049(3) 0.047(3) -0.005(2) -0.026(3) 0.005(3)
C20B 0.034(3) 0.064(4) 0.065(4) 0.024(3) -0.006(3) -0.002(3)
C45B 0.045(3) 0.060(4) 0.060(3) -0.022(3) -0.006(3) -0.016(3)
C46A 0.052(3) 0.070(4) 0.042(3) -0.003(3) -0.011(3) -0.025(3)
C52B 0.046(3) 0.060(4) 0.061(3) 0.013(3) -0.025(3) -0.018(3)
C21B 0.040(3) 0.081(5) 0.049(3) 0.029(3) -0.007(3) 0.017(3)
C54B 0.069(4) 0.062(4) 0.080(4) 0.017(3) -0.038(3) -0.019(3)
C22B 0.036(3) 0.088(5) 0.041(3) 0.008(3) -0.010(3) 0.023(3)
C55A 0.106(5) 0.069(4) 0.031(3) -0.002(3) -0.016(3) 0.007(4)
C46B 0.062(4) 0.100(6) 0.085(4) -0.053(4) 0.002(3) -0.035(4)
C47B 0.073(4) 0.190(9) 0.086(5) -0.089(5) 0.021(4) -0.060(5)
C55B 0.065(4) 0.139(7) 0.112(5) 0.059(5) -0.046(4) -0.010(4)
N2 0.0226(18) 0.029(2) 0.0243(18) 0.0080(16) -0.0100(16) -0.0040(17)
N1 0.032(2) 0.044(3) 0.0151(17) 0.0061(17) -0.0096(16) 0.0189(19)
N4 0.031(2) 0.030(2) 0.040(2) -0.0068(18) -0.0203(19) 0.0102(18)
N3 0.031(2) 0.053(3) 0.0212(19) 0.0016(18) -0.0120(17) 0.019(2)
S2 0.0331(6) 0.0353(7) 0.0285(6) 0.0009(5) -0.0147(5) 0.0017(5)
S1 0.0486(8) 0.0446(8) 0.0496(7) 0.0169(6) -0.0304(7) -0.0152(7)
S4 0.0332(7) 0.0467(8) 0.0386(7) 0.0120(6) -0.0135(6) -0.0097(6)
S3 0.0427(8) 0.0464(9) 0.0628(9) 0.0167(7) -0.0187(7) -0.0080(7)

loop_
_atom_type_symbol
_atom_type_description
_atom_type_scat_dispersion_real
_atom_type_scat_dispersion_imag
_atom_type_scat_source
S S 0.1246 0.1234 'International Tables Vol C Tables 4.2.6.8 and 6.1.1.4'
N N 0.0061 0.0033 'International Tables Vol C Tables 4.2.6.8 and 6.1.1.4'
H H 0.0000 0.0000 'International Tables Vol C Tables 4.2.6.8 and 6.1.1.4'
C C 0.0033 0.0016 'International Tables Vol C Tables 4.2.6.8 and 6.1.1.4'

loop_
_geom_angle_atom_site_label_1
_geom_angle_atom_site_label_2
_geom_angle_atom_site_label_3
_geom_angle
C41A C40A C9A 116.7(3)
C41A C40A H1D 108.1
C9A C40A H1D 108.1
C41A C40A H1E 108.1
C9A C40A H1E 108.1
H1D C40A H1E 107.3
C10A C9A C13A 100.2(3)
C10A C9A C48A 112.0(3)
C13A C9A C48A 111.6(3)
C10A C9A C40A 112.0(3)
C13A C9A C40A 111.6(3)
C48A C9A C40A 109.3(3)
C1A C2A C3A 119.1(3)
C1A C2A C14A 121.5(4)
C3A C2A C14A 119.4(4)
C5A C6A C7A 122.6(3)
C5A C6A H6A 118.7
C7A C6A H6A 118.7
C15A C14A C26A 117.6(3)
C15A C14A C2A 121.4(4)
C26A C14A C2A 121.0(4)
C12A C13A C8A 121.2(3)
C12A C13A C9A 111.5(3)
C8A C13A C9A 127.3(4)
C4A C11A C10A 120.6(3)
C4A C11A C12A 131.6(4)
C10A C11A C12A 107.5(4)
C6A C7A C8A 118.3(3)
C6A C7A C27A 121.5(3)
C8A C7A C27A 120.2(4)
C28A C27A C39A 118.1(3)
C28A C27A C7A 121.4(3)
C39A C27A C7A 120.5(4)
C28B C27B C39B 117.7(3)
C28B C27B C7B 122.3(3)
C39B C27B C7B 119.9(3)
C32A C37A N2 115.5(3)
C32A C37A C36A 120.5(3)
N2 C37A C36A 123.9(4)
C41B C40B C9B 114.8(3)
C41B C40B H17D 108.6
C9B C40B H17D 108.6
C41B C40B H17E 108.6
C9B C40B H17E 108.6
H17D C40B H17E 107.6
C11A C4A C3A 119.3(4)
C11A C4A H4A 120.4
C3A C4A H4A 120.4
C1A C10A C11A 120.1(4)
C1A C10A C9A 128.4(4)
C11A C10A C9A 111.5(3)
C38A C39A C27A 120.3(4)
C38A C39A H39A 119.8
C27A C39A H39A 119.8
C26B C25B C17B 120.3(4)
C26B C25B H25B 119.8
C17B C25B H25B 119.8
C28A C29A C30A 120.3(4)
C28A C29A H29A 119.9
C30A C29A H29A 119.9
C10B C9B C40B 113.4(3)
C10B C9B C13B 100.7(3)
C40B C9B C13B 112.2(3)
C10B C9B C48B 111.4(3)
C40B C9B C48B 109.9(3)
C13B C9B C48B 108.9(3)
C6A C5A C12A 118.0(4)
C6A C5A H5A 121.0
C12A C5A H5A 121.0
C13A C12A C5A 120.4(3)
C13A C12A C11A 109.2(3)
C5A C12A C11A 130.3(4)
N2 C31A C30A 123.7(4)
N2 C31A S2 116.1(3)
C30A C31A S2 120.1(3)
C25B C26B C14B 121.2(4)
C25B C26B H26B 119.4
C14B C26B H26B 119.4
C27A C28A C29A 121.4(3)
C27A C28A H28A 119.3
C29A C28A H28A 119.3
C49A C48A C9A 116.2(4)
C49A C48A H9D 108.2
C9A C48A H9D 108.2
C49A C48A H9E 108.2
C9A C48A H9E 108.2
H9D C48A H9E 107.4
C8B C13B C12B 120.3(3)
C8B C13B C9B 129.0(4)
C12B C13B C9B 110.7(3)
C10A C1A C2A 120.0(4)
C10A C1A H1A 120.0
C2A C1A H1A 120.0
C13B C8B C7B 120.2(4)
C13B C8B H8B 119.9
C7B C8B H8B 119.9
C13A C8A C7A 119.4(4)
C13A C8A H8A 120.3
C7A C8A H8A 120.3
N3 C18B C17B 122.2(4)
N3 C18B S3 117.1(3)
C17B C18B S3 120.5(4)
C3B C2B C1B 118.4(3)
C3B C2B C14B 119.8(4)
C1B C2B C14B 121.7(4)
C25A C26A C14A 121.1(4)
C25A C26A H26A 119.5
C14A C26A H26A 119.5
C38B C30B C29B 118.2(4)
C38B C30B C31B 119.3(3)
C29B C30B C31B 122.4(4)
C43B C42B C41B 111.8(3)
C43B C42B H19D 109.2
C41B C42B H19D 109.2
C43B C42B H19E 109.2
C41B C42B H19E 109.2
H19D C42B H19E 107.9
C25A C17A C16A 119.3(3)
C25A C17A C18A 119.6(4)
C16A C17A C18A 121.2(4)
C30A C38A C39A 121.1(3)
C30A C38A H38A 119.4
C39A C38A H38A 119.4
C35A C36A C37A 117.5(4)
C35A C36A H36A 121.3
C37A C36A H36A 121.3
C8B C7B C6B 118.7(3)
C8B C7B C27B 122.0(4)
C6B C7B C27B 119.2(3)
C4B C11B C10B 121.1(3)
C4B C11B C12B 131.2(4)
C10B C11B C12B 107.7(4)
C38A C30A C29A 118.8(3)
C38A C30A C31A 120.0(3)
C29A C30A C31A 121.2(4)
C26B C14B C15B 117.6(3)
C26B C14B C2B 120.1(4)
C15B C14B C2B 122.3(4)
C4A C3A C2A 120.9(4)
C4A C3A H3A 119.5
C2A C3A H3A 119.5
C17A C25A C26A 120.5(4)
C17A C25A H25A 119.7
C26A C25A H25A 119.7
C13B C12B C5B 121.0(3)
C13B C12B C11B 109.4(3)
C5B C12B C11B 129.6(4)
C17A C16A C15A 120.0(4)
C17A C16A H16A 120.0
C15A C16A H16A 120.0
C10B C1B C2B 120.3(4)
C10B C1B H1B 119.9
C2B C1B H1B 119.9
C38B C39B C27B 121.9(4)
C38B C39B H39B 119.0
C27B C39B H39B 119.0
C6B C5B C12B 118.0(4)
C6B C5B H5B 121.0
C12B C5B H5B 121.0
C15B C16B C17B 120.6(4)
C15B C16B H16B 119.7
C17B C16B H16B 119.7
C16B C17B C25B 119.1(4)
C16B C17B C18B 123.1(4)
C25B C17B C18B 117.8(4)
C50A C49A C48A 113.0(4)
C50A C49A H10D 109.0
C48A C49A H10D 109.0
C50A C49A H10E 109.0
C48A C49A H10E 109.0
H10D C49A H10E 107.8
C37A C32A C33A 121.1(3)
C37A C32A S2 109.9(3)
C33A C32A S2 129.0(3)
C19B C24B C23B 120.3(4)
C19B C24B N3 117.0(4)
C23B C24B N3 122.7(5)
C1B C10B C11B 119.3(4)
C1B C10B C9B 129.6(3)
C11B C10B C9B 111.0(3)
N4 C37B C32B 116.4(3)
N4 C37B C36B 124.9(4)
C32B C37B C36B 118.6(4)
N4 C31B C30B 122.9(4)
N4 C31B S4 117.1(3)
C30B C31B S4 120.0(3)
C5B C6B C7B 121.6(3)
C5B C6B H6B 119.2
C7B C6B H6B 119.2
C49B C48B C9B 115.6(3)
C49B C48B H25D 108.4
C9B C48B H25D 108.4
C49B C48B H25E 108.4
C9B C48B H25E 108.4
H25D C48B H25E 107.4
C29B C28B C27B 120.5(4)
C29B C28B H28B 119.7
C27B C28B H28B 119.7
C3B C4B C11B 119.1(4)
C3B C4B H4B 120.5
C11B C4B H4B 120.5
C16B C15B C14B 121.2(4)
C16B C15B H15B 119.4
C14B C15B H15B 119.4
N1 C18A C17A 122.2(4)
N1 C18A S1 116.9(3)
C17A C18A S1 120.9(3)
C4B C3B C2B 121.7(4)
C4B C3B H3B 119.1
C2B C3B H3B 119.1
C48B C49B C50B 113.8(4)
C48B C49B H26D 108.8
C50B C49B H26D 108.8
C48B C49B H26E 108.8
C50B C49B H26E 108.8
H26D C49B H26E 107.7
C52A C51A C50A 114.3(3)
C52A C51A H12D 108.7
C50A C51A H12D 108.7
C52A C51A H12E 108.7
C50A C51A H12E 108.7
H12D C51A H12E 107.6
C28B C29B C30B 121.4(4)
C28B C29B H29B 119.3
C30B C29B H29B 119.3
C14A C15A C16A 121.4(4)
C14A C15A H15A 119.3
C16A C15A H15A 119.3
C40B C41B C42B 114.9(3)
C40B C41B H18D 108.5
C42B C41B H18D 108.5
C40B C41B H18E 108.5
C42B C41B H18E 108.5
H18D C41B H18E 107.5
C52B C51B C50B 115.6(4)
C52B C51B H28D 108.4
C50B C51B H28D 108.4
C52B C51B H28E 108.4
C50B C51B H28E 108.4
H28D C51B H28E 107.4
C43A C42A C41A 115.4(4)
C43A C42A H3D 108.4
C41A C42A H3D 108.4
C43A C42A H3E 108.4
C41A C42A H3E 108.4
H3D C42A H3E 107.5
C39B C38B C30B 120.1(4)
C39B C38B H38B 120.0
C30B C38B H38B 120.0
C22A C23A C24A 117.3(5)
C22A C23A H23A 121.3
C24A C23A H23A 121.3
C53A C52A C51A 113.3(3)
C53A C52A H13D 108.9
C51A C52A H13D 108.9
C53A C52A H13E 108.9
C51A C52A H13E 108.9
H13D C52A H13E 107.7
C40A C41A C42A 112.6(4)
C40A C41A H2D 109.1
C42A C41A H2D 109.1
C40A C41A H2E 109.1
C42A C41A H2E 109.1
H2D C41A H2E 107.8
C24A C19A C20A 121.8(4)
C24A C19A S1 109.8(3)
C20A C19A S1 128.4(4)
C36A C35A C34A 121.3(4)
C36A C35A H35A 119.4
C34A C35A H35A 119.4
C34B C33B C32B 117.9(4)
C34B C33B H33B 121.0
C32B C33B H33B 121.0
C49A C50A C51A 113.4(4)
C49A C50A H11D 108.9
C51A C50A H11D 108.9
C49A C50A H11E 108.9
C51A C50A H11E 108.9
H11D C50A H11E 107.7
C34A C33A C32A 118.2(4)
C34A C33A H33A 120.9
C32A C33A H33A 120.9
C19A C24A N1 117.5(4)
C19A C24A C23A 119.9(4)
N1 C24A C23A 122.5(4)
C24B C19B C20B 120.1(5)
C24B C19B S3 110.4(3)
C20B C19B S3 129.4(5)
C52A C53A C54A 114.6(3)
C52A C53A H14D 108.6
C54A C53A H14D 108.6
C52A C53A H14E 108.6
C54A C53A H14E 108.6
H14D C53A H14E 107.6
C44A C43A C42A 115.9(4)
C44A C43A H4D 108.3
C42A C43A H4D 108.3
C44A C43A H4E 108.3
C42A C43A H4E 108.3
H4D C43A H4E 107.4
C49B C50B C51B 115.0(3)
C49B C50B H27D 108.5
C51B C50B H27D 108.5
C49B C50B H27E 108.5
C51B C50B H27E 108.5
H27D C50B H27E 107.5
C42B C43B C44B 116.1(4)
C42B C43B H20D 108.3
C44B C43B H20D 108.3
C42B C43B H20E 108.3
C44B C43B H20E 108.3
H20D C43B H20E 107.4
C22A C21A C20A 121.5(4)
C22A C21A H21A 119.2
C20A C21A H21A 119.2
C21A C20A C19A 116.6(5)
C21A C20A H20A 121.7
C19A C20A H20A 121.7
C55A C54A C53A 112.6(4)
C55A C54A H15D 109.1
C53A C54A H15D 109.1
C55A C54A H15E 109.1
C53A C54A H15E 109.1
H15D C54A H15E 107.8
C21A C22A C23A 122.8(4)
C21A C22A H22A 118.6
C23A C22A H22A 118.6
C36B C35B C34B 121.9(4)
C36B C35B H35B 119.1
C34B C35B H35B 119.1
C33A C34A C35A 121.5(4)
C33A C34A H34A 119.2
C35A C34A H34A 119.2
C35B C36B C37B 119.1(4)
C35B C36B H36B 120.5
C37B C36B H36B 120.5
C43A C44A C45A 114.2(4)
C43A C44A H5D 108.7
C45A C44A H5D 108.7
C43A C44A H5E 108.7
C45A C44A H5E 108.7
H5D C44A H5E 107.6
C22B C23B C24B 119.2(5)
C22B C23B H23B 120.4
C24B C23B H23B 120.4
C33B C32B C37B 122.5(3)
C33B C32B S4 127.2(3)
C37B C32B S4 110.3(3)
C43B C44B C45B 110.5(4)
C43B C44B H21D 109.6
C45B C44B H21D 109.6
C43B C44B H21E 109.6
C45B C44B H21E 109.6
H21D C44B H21E 108.1
C44A C45A C46A 115.1(4)
C44A C45A H6D 108.5
C46A C45A H6D 108.5
C44A C45A H6E 108.5
C46A C45A H6E 108.5
H6D C45A H6E 107.5
C54B C53B C52B 116.7(4)
C54B C53B H30D 108.1
C52B C53B H30D 108.1
C54B C53B H30E 108.1
C52B C53B H30E 108.1
H30D C53B H30E 107.3
C46A C47A H8D 109.5
C46A C47A H8E 109.5
H8D C47A H8E 109.5
C46A C47A H8F 109.5
H8D C47A H8F 109.5
H8E C47A H8F 109.5
C33B C34B C35B 120.0(4)
C33B C34B H34B 120.0
C35B C34B H34B 120.0
C21B C20B C19B 118.6(5)
C21B C20B H20B 120.7
C19B C20B H20B 120.7
C46B C45B C44B 116.1(5)
C46B C45B H22D 108.3
C44B C45B H22D 108.3
C46B C45B H22E 108.3
C44B C45B H22E 108.3
H22D C45B H22E 107.4
C47A C46A C45A 113.8(4)
C47A C46A H7D 108.8
C45A C46A H7D 108.8
C47A C46A H7E 108.8
C45A C46A H7E 108.8
H7D C46A H7E 107.7
C51B C52B C53B 113.2(4)
C51B C52B H29D 108.9
C53B C52B H29D 108.9
C51B C52B H29E 108.9
C53B C52B H29E 108.9
H29D C52B H29E 107.8
C22B C21B C20B 120.6(5)
C22B C21B H21B 119.7
C20B C21B H21B 119.7
C53B C54B C55B 114.3(4)
C53B C54B H31D 108.7
C55B C54B H31D 108.7
C53B C54B H31E 108.7
C55B C54B H31E 108.7
H31D C54B H31E 107.6
C23B C22B C21B 121.2(5)
C23B C22B H22B 119.4
C21B C22B H22B 119.4
C54A C55A H16D 109.5
C54A C55A H16E 109.5
H16D C55A H16E 109.5
C54A C55A H16F 109.5
H16D C55A H16F 109.5
H16E C55A H16F 109.5
C45B C46B C47B 109.6(5)
C45B C46B H23D 109.7
C47B C46B H23D 109.7
C45B C46B H23E 109.7
C47B C46B H23E 109.7
H23D C46B H23E 108.2
C46B C47B H24D 109.5
C46B C47B H24E 109.5
H24D C47B H24E 109.5
C46B C47B H24F 109.5
H24D C47B H24F 109.5
H24E C47B H24F 109.5
C54B C55B H32D 109.5
C54B C55B H32E 109.5
H32D C55B H32E 109.5
C54B C55B H32F 109.5
H32D C55B H32F 109.5
H32E C55B H32F 109.5
C31A N2 C37A 109.8(3)
C18A N1 C24A 107.2(4)
C31B N4 C37B 108.1(3)
C18B N3 C24B 106.8(4)
C32A S2 C31A 88.61(19)
C19A S1 C18A 88.5(2)
C32B S4 C31B 88.08(19)
C19B S3 C18B 88.7(2)

loop_
_geom_bond_atom_site_label_1
_geom_bond_atom_site_label_2
_geom_bond_distance
C40A C41A 1.514(5)
C40A C9A 1.539(5)
C40A H1D 0.9700
C40A H1E 0.9700
C9A C10A 1.528(5)
C9A C13A 1.530(5)
C9A C48A 1.530(5)
C2A C1A 1.391(5)
C2A C3A 1.395(5)
C2A C14A 1.497(4)
C6A C5A 1.384(5)
C6A C7A 1.388(6)
C6A H6A 0.9300
C14A C15A 1.387(5)
C14A C26A 1.395(5)
C13A C12A 1.369(6)
C13A C8A 1.395(5)
C11A C4A 1.371(5)
C11A C10A 1.394(5)
C11A C12A 1.476(4)
C7A C8A 1.399(5)
C7A C27A 1.487(5)
C27A C28A 1.383(5)
C27A C39A 1.398(5)
C27B C28B 1.393(5)
C27B C39B 1.393(4)
C27B C7B 1.499(5)
C37A C32A 1.385(5)
C37A N2 1.394(4)
C37A C36A 1.408(5)
C40B C41B 1.514(5)
C40B C9B 1.527(6)
C40B H17D 0.9700
C40B H17E 0.9700
C4A C3A 1.392(4)
C4A H4A 0.9300
C10A C1A 1.385(4)
C39A C38A 1.390(5)
C39A H39A 0.9300
C25B C26B 1.383(4)
C25B C17B 1.389(6)
C25B H25B 0.9300
C29A C28A 1.387(5)
C29A C30A 1.390(5)
C29A H29A 0.9300
C9B C10B 1.521(5)
C9B C13B 1.534(5)
C9B C48B 1.546(5)
C5A C12A 1.399(5)
C5A H5A 0.9300
C31A N2 1.297(4)
C31A C30A 1.479(5)
C31A S2 1.753(4)
C26B C14B 1.399(5)
C26B H26B 0.9300
C28A H28A 0.9300
C48A C49A 1.525(5)
C48A H9D 0.9700
C48A H9E 0.9700
C13B C8B 1.380(5)
C13B C12B 1.381(5)
C1A H1A 0.9300
C8B C7B 1.393(5)
C8B H8B 0.9300
C8A H8A 0.9300
C18B N3 1.333(5)
C18B C17B 1.485(5)
C18B S3 1.757(5)
C2B C3B 1.397(5)
C2B C1B 1.411(5)
C2B C14B 1.487(5)
C26A C25A 1.390(4)
C26A H26A 0.9300
C30B C38B 1.392(5)
C30B C29B 1.392(5)
C30B C31B 1.472(5)
C42B C43B 1.499(5)
C42B C41B 1.518(6)
C42B H19D 0.9700
C42B H19E 0.9700
C17A C25A 1.375(5)
C17A C16A 1.388(6)
C17A C18A 1.481(5)
C38A C30A 1.378(5)
C38A H38A 0.9300
C36A C35A 1.383(5)
C36A H36A 0.9300
C7B C6B 1.397(5)
C11B C4B 1.381(5)
C11B C10B 1.403(5)
C11B C12B 1.467(5)
C14B C15B 1.400(5)
C3A H3A 0.9300
C25A H25A 0.9300
C12B C5B 1.394(5)
C16A C15A 1.390(4)
C16A H16A 0.9300
C1B C10B 1.384(4)
C1B H1B 0.9300
C39B C38B 1.378(5)
C39B H39B 0.9300
C5B C6B 1.390(5)
C5B H5B 0.9300
C16B C15B 1.379(5)
C16B C17B 1.386(6)
C16B H16B 0.9300
C49A C50A 1.517(5)
C49A H10D 0.9700
C49A H10E 0.9700
C32A C33A 1.388(5)
C32A S2 1.726(3)
C24B C19B 1.384(7)
C24B C23B 1.386(6)
C24B N3 1.413(5)
C37B N4 1.384(5)
C37B C32B 1.394(5)
C37B C36B 1.395(5)
C31B N4 1.330(4)
C31B S4 1.749(4)
C6B H6B 0.9300
C48B C49B 1.520(6)
C48B H25D 0.9700
C48B H25E 0.9700
C28B C29B 1.379(5)
C28B H28B 0.9300
C4B C3B 1.378(4)
C4B H4B 0.9300
C15B H15B 0.9300
C18A N1 1.331(5)
C18A S1 1.764(4)
C3B H3B 0.9300
C49B C50B 1.524(5)
C49B H26D 0.9700
C49B H26E 0.9700
C51A C52A 1.517(4)
C51A C50A 1.532(5)
C51A H12D 0.9700
C51A H12E 0.9700
C29B H29B 0.9300
C15A H15A 0.9300
C41B H18D 0.9700
C41B H18E 0.9700
C51B C52B 1.511(5)
C51B C50B 1.530(5)
C51B H28D 0.9700
C51B H28E 0.9700
C42A C43A 1.517(5)
C42A C41A 1.523(5)
C42A H3D 0.9700
C42A H3E 0.9700
C38B H38B 0.9300
C23A C22A 1.374(5)
C23A C24A 1.413(6)
C23A H23A 0.9300
C52A C53A 1.510(5)
C52A H13D 0.9700
C52A H13E 0.9700
C41A H2D 0.9700
C41A H2E 0.9700
C19A C24A 1.388(6)
C19A C20A 1.405(5)
C19A S1 1.725(4)
C35A C34A 1.383(6)
C35A H35A 0.9300
C33B C34B 1.384(5)
C33B C32B 1.386(5)
C33B H33B 0.9300
C50A H11D 0.9700
C50A H11E 0.9700
C33A C34A 1.371(5)
C33A H33A 0.9300
C24A N1 1.401(4)
C19B C20B 1.403(5)
C19B S3 1.714(5)
C53A C54A 1.534(4)
C53A H14D 0.9700
C53A H14E 0.9700
C43A C44A 1.499(6)
C43A H4D 0.9700
C43A H4E 0.9700
C50B H27D 0.9700
C50B H27E 0.9700
C43B C44B 1.504(6)
C43B H20D 0.9700
C43B H20E 0.9700
C21A C22A 1.359(7)
C21A C20A 1.394(6)
C21A H21A 0.9300
C20A H20A 0.9300
C54A C55A 1.527(5)
C54A H15D 0.9700
C54A H15E 0.9700
C22A H22A 0.9300
C35B C36B 1.370(5)
C35B C34B 1.392(6)
C35B H35B 0.9300
C34A H34A 0.9300
C36B H36B 0.9300
C44A C45A 1.524(5)
C44A H5D 0.9700
C44A H5E 0.9700
C23B C22B 1.369(5)
C23B H23B 0.9300
C32B S4 1.728(4)
C44B C45B 1.514(5)
C44B H21D 0.9700
C44B H21E 0.9700
C45A C46A 1.542(6)
C45A H6D 0.9700
C45A H6E 0.9700
C53B C54B 1.480(5)
C53B C52B 1.519(5)
C53B H30D 0.9700
C53B H30E 0.9700
C47A C46A 1.532(6)
C47A H8D 0.9600
C47A H8E 0.9600
C47A H8F 0.9600
C34B H34B 0.9300
C20B C21B 1.380(7)
C20B H20B 0.9300
C45B C46B 1.510(7)
C45B H22D 0.9700
C45B H22E 0.9700
C46A H7D 0.9700
C46A H7E 0.9700
C52B H29D 0.9700
C52B H29E 0.9700
C21B C22B 1.376(8)
C21B H21B 0.9300
C54B C55B 1.524(6)
C54B H31D 0.9700
C54B H31E 0.9700
C22B H22B 0.9300
C55A H16D 0.9600
C55A H16E 0.9600
C55A H16F 0.9600
C46B C47B 1.548(6)
C46B H23D 0.9700
C46B H23E 0.9700
C47B H24D 0.9600
C47B H24E 0.9600
C47B H24F 0.9600
C55B H32D 0.9600
C55B H32E 0.9600
C55B H32F 0.9600

loop_
_geom_torsion_atom_site_label_1
_geom_torsion_atom_site_label_2
_geom_torsion_atom_site_label_3
_geom_torsion_atom_site_label_4
_geom_torsion
C41A C40A C9A C10A 61.1(4)
C41A C40A C9A C13A -50.3(4)
C41A C40A C9A C48A -174.2(3)
C1A C2A C14A C15A 26.1(6)
C3A C2A C14A C15A -151.5(4)
C1A C2A C14A C26A -154.4(4)
C3A C2A C14A C26A 28.0(5)
C10A C9A C13A C12A -3.1(4)
C48A C9A C13A C12A -121.8(4)
C40A C9A C13A C12A 115.6(4)
C10A C9A C13A C8A 175.3(4)
C48A C9A C13A C8A 56.6(5)
C40A C9A C13A C8A -66.0(5)
C5A C6A C7A C8A 0.0(6)
C5A C6A C7A C27A -179.9(3)
C6A C7A C27A C28A -148.3(4)
C8A C7A C27A C28A 31.8(5)
C6A C7A C27A C39A 30.7(5)
C8A C7A C27A C39A -149.1(4)
C10A C11A C4A C3A 1.2(6)
C12A C11A C4A C3A -172.3(4)
C4A C11A C10A C1A -0.4(6)
C12A C11A C10A C1A 174.5(3)
C4A C11A C10A C9A -177.5(3)
C12A C11A C10A C9A -2.6(4)
C13A C9A C10A C1A -173.4(4)
C48A C9A C10A C1A -55.0(5)
C40A C9A C10A C1A 68.2(5)
C13A C9A C10A C11A 3.4(4)
C48A C9A C10A C11A 121.8(3)
C40A C9A C10A C11A -115.0(3)
C28A C27A C39A C38A 0.2(5)
C7A C27A C39A C38A -178.9(3)
C41B C40B C9B C10B 58.8(4)
C41B C40B C9B C13B -54.4(4)
C41B C40B C9B C48B -175.7(3)
C7A C6A C5A C12A 2.0(5)
C8A C13A C12A C5A 0.8(6)
C9A C13A C12A C5A 179.3(3)
C8A C13A C12A C11A -176.7(3)
C9A C13A C12A C11A 1.8(4)
C6A C5A C12A C13A -2.3(5)
C6A C5A C12A C11A 174.6(4)
C4A C11A C12A C13A 174.6(4)
C10A C11A C12A C13A 0.5(4)
C4A C11A C12A C5A -2.6(7)
C10A C11A C12A C5A -176.7(4)
C17B C25B C26B C14B -1.3(6)
C39A C27A C28A C29A 0.1(6)
C7A C27A C28A C29A 179.2(3)
C30A C29A C28A C27A -0.5(6)
C10A C9A C48A C49A -49.1(4)
C13A C9A C48A C49A 62.3(4)
C40A C9A C48A C49A -173.8(3)
C10B C9B C13B C8B -174.0(4)
C40B C9B C13B C8B -53.1(6)
C48B C9B C13B C8B 68.8(5)
C10B C9B C13B C12B 5.1(5)
C40B C9B C13B C12B 125.9(4)
C48B C9B C13B C12B -112.2(4)
C11A C10A C1A C2A -1.3(6)
C9A C10A C1A C2A 175.2(4)
C3A C2A C1A C10A 2.2(6)
C14A C2A C1A C10A -175.4(3)
C12B C13B C8B C7B -0.5(6)
C9B C13B C8B C7B 178.5(4)
C12A C13A C8A C7A 1.1(6)
C9A C13A C8A C7A -177.1(3)
C6A C7A C8A C13A -1.5(5)
C27A C7A C8A C13A 178.3(3)
C15A C14A C26A C25A 1.9(6)
C2A C14A C26A C25A -177.6(3)
C27A C39A C38A C30A -0.1(6)
C32A C37A C36A C35A -1.1(6)
N2 C37A C36A C35A 179.7(4)
C13B C8B C7B C6B 2.5(6)
C13B C8B C7B C27B -174.7(4)
C28B C27B C7B C8B -28.0(6)
C39B C27B C7B C8B 149.0(4)
C28B C27B C7B C6B 154.9(4)
C39B C27B C7B C6B -28.1(6)
C39A C38A C30A C29A -0.3(6)
C39A C38A C30A C31A 176.8(3)
C28A C29A C30A C38A 0.5(6)
C28A C29A C30A C31A -176.4(4)
N2 C31A C30A C38A -1.7(6)
S2 C31A C30A C38A -178.8(3)
N2 C31A C30A C29A 175.3(3)
S2 C31A C30A C29A -1.8(5)
C25B C26B C14B C15B 2.1(5)
C25B C26B C14B C2B -178.4(3)
C3B C2B C14B C26B -35.1(5)
C1B C2B C14B C26B 142.6(4)
C3B C2B C14B C15B 144.3(4)
C1B C2B C14B C15B -38.0(6)
C11A C4A C3A C2A -0.3(6)
C1A C2A C3A C4A -1.4(6)
C14A C2A C3A C4A 176.3(3)
C16A C17A C25A C26A 0.7(6)
C18A C17A C25A C26A 179.9(3)
C14A C26A C25A C17A -2.3(6)
C8B C13B C12B C5B -2.6(6)
C9B C13B C12B C5B 178.2(4)
C8B C13B C12B C11B 176.9(4)
C9B C13B C12B C11B -2.2(5)
C4B C11B C12B C13B 179.8(4)
C10B C11B C12B C13B -2.0(5)
C4B C11B C12B C5B -0.7(8)
C10B C11B C12B C5B 177.5(4)
C25A C17A C16A C15A 1.3(6)
C18A C17A C16A C15A -178.0(4)
C3B C2B C1B C10B -1.5(6)
C14B C2B C1B C10B -179.3(4)
C28B C27B C39B C38B 0.7(6)
C7B C27B C39B C38B -176.5(4)
C13B C12B C5B C6B 3.5(6)
C11B C12B C5B C6B -176.0(4)
C15B C16B C17B C25B 0.9(6)
C15B C16B C17B C18B -176.5(4)
C26B C25B C17B C16B -0.2(6)
C26B C25B C17B C18B 177.3(3)
N3 C18B C17B C16B -175.3(4)
S3 C18B C17B C16B 8.2(5)
N3 C18B C17B C25B 7.3(6)
S3 C18B C17B C25B -169.3(3)
C9A C48A C49A C50A -166.9(3)
N2 C37A C32A C33A -179.4(4)
C36A C37A C32A C33A 1.4(6)
N2 C37A C32A S2 0.1(4)
C36A C37A C32A S2 -179.2(3)
C2B C1B C10B C11B -0.8(6)
C2B C1B C10B C9B 176.7(4)
C4B C11B C10B C1B 1.8(6)
C12B C11B C10B C1B -176.6(4)
C4B C11B C10B C9B -176.1(4)
C12B C11B C10B C9B 5.4(5)
C40B C9B C10B C1B 56.0(6)
C13B C9B C10B C1B 176.0(4)
C48B C9B C10B C1B -68.7(6)
C40B C9B C10B C11B -126.4(4)
C13B C9B C10B C11B -6.3(5)
C48B C9B C10B C11B 109.0(4)
C38B C30B C31B N4 4.3(6)
C29B C30B C31B N4 -178.4(4)
C38B C30B C31B S4 -175.4(3)
C29B C30B C31B S4 1.9(6)
C12B C5B C6B C7B -1.3(6)
C8B C7B C6B C5B -1.6(6)
C27B C7B C6B C5B 175.6(4)
C10B C9B C48B C49B -50.4(4)
C40B C9B C48B C49B -176.9(3)
C13B C9B C48B C49B 59.9(4)
C39B C27B C28B C29B -1.5(7)
C7B C27B C28B C29B 175.6(4)
C10B C11B C4B C3B -0.4(6)
C12B C11B C4B C3B 177.7(4)
C17B C16B C15B C14B 0.0(6)
C26B C14B C15B C16B -1.5(6)
C2B C14B C15B C16B 179.1(3)
C25A C17A C18A N1 -0.2(6)
C16A C17A C18A N1 179.0(4)
C25A C17A C18A S1 -180.0(3)
C16A C17A C18A S1 -0.8(5)
C11B C4B C3B C2B -2.1(6)
C1B C2B C3B C4B 3.1(6)
C14B C2B C3B C4B -179.1(4)
C9B C48B C49B C50B -165.7(3)
C27B C28B C29B C30B 0.6(7)
C38B C30B C29B C28B 1.1(7)
C31B C30B C29B C28B -176.3(4)
C26A C14A C15A C16A 0.1(6)
C2A C14A C15A C16A 179.6(4)
C17A C16A C15A C14A -1.6(6)
C9B C40B C41B C42B 168.7(3)
C43B C42B C41B C40B -170.0(3)
C27B C39B C38B C30B 1.0(7)
C29B C30B C38B C39B -1.9(7)
C31B C30B C38B C39B 175.5(4)
C50A C51A C52A C53A -174.4(4)
C9A C40A C41A C42A 179.4(3)
C43A C42A C41A C40A -171.1(3)
C37A C36A C35A C34A 0.6(6)
C48A C49A C50A C51A -174.0(3)
C52A C51A C50A C49A 78.9(5)
C37A C32A C33A C34A -1.1(6)
S2 C32A C33A C34A 179.6(3)
C20A C19A C24A N1 -179.4(4)
S1 C19A C24A N1 0.0(5)
C20A C19A C24A C23A 0.9(6)
S1 C19A C24A C23A -179.7(3)
C22A C23A C24A C19A -0.8(6)
C22A C23A C24A N1 179.5(4)
C23B C24B C19B C20B 0.3(7)
N3 C24B C19B C20B -179.7(4)
C23B C24B C19B S3 -179.0(3)
N3 C24B C19B S3 1.0(5)
C51A C52A C53A C54A -178.8(4)
C41A C42A C43A C44A -61.2(5)
C48B C49B C50B C51B 67.4(5)
C52B C51B C50B C49B 57.5(6)
C41B C42B C43B C44B 178.7(3)
C22A C21A C20A C19A -0.7(7)
C24A C19A C20A C21A -0.1(6)
S1 C19A C20A C21A -179.4(3)
C52A C53A C54A C55A 175.8(4)
C20A C21A C22A C23A 0.8(7)
C24A C23A C22A C21A 0.0(6)
C32A C33A C34A C35A 0.6(7)
C36A C35A C34A C33A -0.4(7)
C34B C35B C36B C37B -0.8(7)
N4 C37B C36B C35B 180.0(4)
C32B C37B C36B C35B 0.6(6)
C42A C43A C44A C45A -64.1(5)
C19B C24B C23B C22B 0.5(6)
N3 C24B C23B C22B -179.5(4)
C34B C33B C32B C37B -0.4(7)
C34B C33B C32B S4 -179.3(3)
N4 C37B C32B C33B -179.4(4)
C36B C37B C32B C33B 0.0(7)
N4 C37B C32B S4 -0.4(5)
C36B C37B C32B S4 179.0(3)
C42B C43B C44B C45B -175.1(4)
C43A C44A C45A C46A -178.8(4)
C32B C33B C34B C35B 0.2(7)
C36B C35B C34B C33B 0.4(7)
C24B C19B C20B C21B -0.4(7)
S3 C19B C20B C21B 178.8(4)
C43B C44B C45B C46B -178.6(5)
C44A C45A C46A C47A 69.6(5)
C50B C51B C52B C53B 175.1(4)
C54B C53B C52B C51B 173.7(5)
C19B C20B C21B C22B -0.4(7)
C52B C53B C54B C55B -177.6(5)
C24B C23B C22B C21B -1.3(7)
C20B C21B C22B C23B 1.3(8)
C44B C45B C46B C47B -176.9(5)
C30A C31A N2 C37A -177.9(3)
S2 C31A N2 C37A -0.7(4)
C32A C37A N2 C31A 0.4(5)
C36A C37A N2 C31A 179.6(3)
C17A C18A N1 C24A -179.3(3)
S1 C18A N1 C24A 0.5(4)
C19A C24A N1 C18A -0.3(5)
C23A C24A N1 C18A 179.4(4)
C30B C31B N4 C37B -179.4(4)
S4 C31B N4 C37B 0.3(4)
C32B C37B N4 C31B 0.0(5)
C36B C37B N4 C31B -179.3(4)
C17B C18B N3 C24B -176.9(4)
S3 C18B N3 C24B -0.2(4)
C19B C24B N3 C18B -0.5(5)
C23B C24B N3 C18B 179.5(4)
C37A C32A S2 C31A -0.4(3)
C33A C32A S2 C31A 179.0(4)
N2 C31A S2 C32A 0.6(3)
C30A C31A S2 C32A 177.9(3)
C24A C19A S1 C18A 0.2(3)
C20A C19A S1 C18A 179.5(4)
N1 C18A S1 C19A -0.4(3)
C17A C18A S1 C19A 179.3(3)
C33B C32B S4 C31B 179.4(4)
C37B C32B S4 C31B 0.4(3)
N4 C31B S4 C32B -0.4(4)
C30B C31B S4 C32B 179.3(4)
C24B C19B S3 C18B -0.9(3)
C20B C19B S3 C18B 179.9(4)
N3 C18B S3 C19B 0.7(3)
C17B C18B S3 C19B 177.4(3)
